data_7249023
loop_
_publ_author_name
'Su\<sanj, Ru\/der'
'Bedekovi\'c, Nikola'
'Cerovski, Sara'
'Baus Topi\'c, Nea'
'Nemec, Vinko'
'Cin\<ci\'c, Dominik'

_publ_section_title
;
 Evaluation of halogen bonding proclivity of oxazole derivatives carrying
 multiple acceptor sites in cocrystals with perfluorinated iodobenzenes
;
_journal_issue 31
_journal_name_full CrystEngComm
_journal_page_first 4137
_journal_page_last 4145
_journal_paper_doi 10.1039/D4CE00557K
_journal_volume 26
_journal_year 2024
_chemical_formula_moiety 'C6 F4 I2, C9 H7 N O'
_chemical_formula_sum 'C15 H7 F4 I2 N O'
_chemical_formula_weight 547.02
_chemical_name_systematic phox_13tfib
_space_group_crystal_system triclinic
_space_group_IT_number 2
_space_group_name_Hall '-P 1'
_space_group_name_H-M_alt 'P -1'
_atom_sites_solution_hydrogens geom
_atom_sites_solution_primary dual
_audit_creation_date 2023-04-25
_audit_creation_method
;
Olex2 1.3-ac4
(compiled 2020.11.27 svn.r5f609507 for Rigaku Oxford Diffraction, GUI svn.r6214)
;
_audit_update_record
;
2024-05-28 deposited with the CCDC.	2024-07-09 downloaded from the CCDC.
;
_cell_angle_alpha 103.811(3)
_cell_angle_beta 95.582(3)
_cell_angle_gamma 101.302(3)
_cell_formula_units_Z 2
_cell_length_a 8.1512(3)
_cell_length_b 9.2659(4)
_cell_length_c 11.0875(4)
_cell_measurement_reflns_used 7746
_cell_measurement_temperature 169.99(10)
_cell_measurement_theta_max 32.7060
_cell_measurement_theta_min 2.3050
_cell_volume 788.26(6)
_computing_cell_refinement 'CrysAlisPro 1.171.42.81a (Rigaku OD, 2023)'
_computing_data_collection 'CrysAlisPro 1.171.42.81a (Rigaku OD, 2023)'
_computing_data_reduction 'CrysAlisPro 1.171.42.81a (Rigaku OD, 2023)'
_computing_molecular_graphics 'Olex2 1.3-ac4 (Dolomanov et al., 2009)'
_computing_publication_material 'Olex2 1.3-ac4 (Dolomanov et al., 2009)'
_computing_structure_refinement 'SHELXL 2018/3 (Sheldrick, 2015)'
_computing_structure_solution 'SHELXT 2018/2 (Sheldrick, 2018)'
_diffrn_ambient_environment N~2~
_diffrn_ambient_temperature 169.99(10)
_diffrn_detector 'Hybrid Pixel Array Detector'
_diffrn_detector_area_resol_mean 10.0000
_diffrn_detector_type HyPix
_diffrn_measured_fraction_theta_full 0.999
_diffrn_measured_fraction_theta_max 0.999
_diffrn_measurement_details
;
List of Runs (angles in degrees, time in seconds):

  # Type    Start    End  Width  t~exp~   \w     \q     \k     \f   Frames
#--------------------------------------------------------------------------
  1  \w     16.00  42.00   0.50    0.34    --   13.92-117.00  68.00   52
  2  \w     41.00  84.00   0.50    0.34    --   13.92-178.00 -30.00   86
  3  \w     33.00  88.00   0.50    0.34    --   13.92-165.00 -78.00  110
  4  \w    -11.00  43.00   0.50    0.34    --   13.92 -99.00  30.00  108
  5  \w    -15.00  34.00   0.50    0.34    --  -12.98  77.00 -60.00   98
  6  \w      8.00  82.00   0.50    0.34    --   13.92  38.00-150.00  148
  7  \w      2.00  33.00   0.50    0.34    --   13.92  77.00-150.00   62
  8  \w     -9.00  32.00   0.50    0.34    --   13.92  77.00 -30.00   82
  9  \w      5.00  78.00   0.50    0.34    --   13.92  19.00   0.00  146
 10  \w    -30.00  38.00   0.50    0.34    --  -12.98  77.00  60.00  136
 11  \w     -9.00  31.00   0.50    0.34    --   13.92  77.00  90.00   80
;
_diffrn_measurement_device 'four-circle diffractometer'
_diffrn_measurement_device_type 'XtaLAB Synergy, Dualflex, HyPix'
_diffrn_measurement_method '\w scans'
_diffrn_orient_matrix_type 'CrysAlisPro convention (1999,Acta A55,543-557)'
_diffrn_orient_matrix_UB_11 -0.0154595000
_diffrn_orient_matrix_UB_12 -0.0639080000
_diffrn_orient_matrix_UB_13 0.0253977000
_diffrn_orient_matrix_UB_21 -0.0068069000
_diffrn_orient_matrix_UB_22 -0.0495298000
_diffrn_orient_matrix_UB_23 -0.0607940000
_diffrn_orient_matrix_UB_31 0.0881677000
_diffrn_orient_matrix_UB_32 0.0036602000
_diffrn_orient_matrix_UB_33 0.0100245000
_diffrn_radiation_monochromator mirror
_diffrn_radiation_probe x-ray
_diffrn_radiation_type 'Mo K\a'
_diffrn_radiation_wavelength 0.71073
_diffrn_reflns_av_R_equivalents 0.0295
_diffrn_reflns_av_unetI/netI 0.0330
_diffrn_reflns_Laue_measured_fraction_full 0.999
_diffrn_reflns_Laue_measured_fraction_max 0.999
_diffrn_reflns_limit_h_max 10
_diffrn_reflns_limit_h_min -11
_diffrn_reflns_limit_k_max 13
_diffrn_reflns_limit_k_min -13
_diffrn_reflns_limit_l_max 15
_diffrn_reflns_limit_l_min -15
_diffrn_reflns_number 14109
_diffrn_reflns_point_group_measured_fraction_full 0.999
_diffrn_reflns_point_group_measured_fraction_max 0.999
_diffrn_reflns_theta_full 25.242
_diffrn_reflns_theta_max 30.000
_diffrn_reflns_theta_min 2.324
_diffrn_source 'micro-focus sealed X-ray tube'
_diffrn_source_type 'PhotonJet (Mo) X-ray Source'
_exptl_absorpt_coefficient_mu 4.033
_exptl_absorpt_correction_T_max 1.00000
_exptl_absorpt_correction_T_min 0.56114
_exptl_absorpt_correction_type multi-scan
_exptl_absorpt_process_details
;
CrysAlisPro 1.171.42.81a (Rigaku Oxford Diffraction, 2023)
Empirical absorption correction using spherical harmonics,
implemented in SCALE3 ABSPACK scaling algorithm.
;
_exptl_crystal_colour colourless
_exptl_crystal_colour_primary colourless
_exptl_crystal_density_diffrn 2.305
_exptl_crystal_description block
_exptl_crystal_F_000 508
_exptl_crystal_preparation 'Crystallization from diethyl-ether and hexane (V/V = 1/1)'
_exptl_crystal_recrystallization_method 'Crystallization from diethyl-ether and hexane (V/V = 1/1)'
_exptl_crystal_size_max 0.412
_exptl_crystal_size_mid 0.232
_exptl_crystal_size_min 0.139
_refine_diff_density_max 0.762
_refine_diff_density_min -0.609
_refine_diff_density_rms 0.105
_refine_ls_extinction_method none
_refine_ls_goodness_of_fit_ref 1.043
_refine_ls_hydrogen_treatment constr
_refine_ls_matrix_type full
_refine_ls_number_parameters 208
_refine_ls_number_reflns 4595
_refine_ls_number_restraints 0
_refine_ls_restrained_S_all 1.043
_refine_ls_R_factor_all 0.0361
_refine_ls_R_factor_gt 0.0276
_refine_ls_shift/su_max 0.001
_refine_ls_shift/su_mean 0.000
_refine_ls_structure_factor_coef Fsqd
_refine_ls_weighting_details 'w=1/[\s^2^(Fo^2^)+(0.0190P)^2^+0.4082P] where P=(Fo^2^+2Fc^2^)/3'
_refine_ls_weighting_scheme calc
_refine_ls_wR_factor_gt 0.0542
_refine_ls_wR_factor_ref 0.0565
_reflns_Friedel_coverage 0.000
_reflns_number_gt 3861
_reflns_number_total 4595
_reflns_threshold_expression 'I > 2\s(I)'
_cod_data_source_file d4ce00557k2.cif
_cod_data_source_block phox_13tfib
_cod_depositor_comments 'Adding full bibliography for 7249013--7249033.cif.'
_cod_original_cell_volume 788.26(5)
_cod_database_code 7249023
_shelx_shelxl_version_number 2018/3
_chemical_oxdiff_formula 'C14 H7 N O I2 F4'
_chemical_oxdiff_usercomment phox+13tfib
_shelx_space_group_comment
;
The symmetry employed for this shelxl refinement is uniquely defined
by the following loop, which should always be used as a source of
symmetry information in preference to the above space-group names.
They are only intended as comments.
;
_shelx_estimated_absorpt_t_max 0.604
_shelx_estimated_absorpt_t_min 0.287
_reflns_odcompleteness_completeness 99.92
_reflns_odcompleteness_iscentric 1
_reflns_odcompleteness_theta 30.44
_olex2_refinement_description
;
1. Fixed Uiso
 At 1.2 times of:
  All C(H) groups
2.a Aromatic/amide H refined with riding coordinates:
 C2(H2), C6(H6), C8(H8), C3(H3), C5(H5), C4(H4), C9(H9)
;
_olex2_exptl_crystal_mounting_method 'Nylon loop in oil'
_olex2_submission_special_instructions 'No special instructions were received'
_oxdiff_exptl_absorpt_empirical_details
;
Empirical correction (ABSPACK) includes:
- Absorption correction using spherical harmonics
- Frame scaling
- Detector area scaling
;
_oxdiff_exptl_absorpt_empirical_full_max 1.332
_oxdiff_exptl_absorpt_empirical_full_min 0.693

loop_
_space_group_symop_operation_xyz
'x, y, z'
'-x, -y, -z'

loop_
_atom_site_label
_atom_site_type_symbol
_atom_site_fract_x
_atom_site_fract_y
_atom_site_fract_z
_atom_site_U_iso_or_equiv
_atom_site_adp_type
_atom_site_occupancy
_atom_site_site_symmetry_order
_atom_site_calc_flag
_atom_site_refinement_flags_posn
_atom_site_refinement_flags_adp
_atom_site_refinement_flags_occupancy
_atom_site_disorder_assembly
_atom_site_disorder_group
I1 I 0.65521(2) 0.62617(2) 0.39985(2) 0.02951(6) Uani 1 1 d . . . . .
I2 I 0.51702(3) 1.19026(2) 0.26624(2) 0.03674(6) Uani 1 1 d . . . . .
F4 F 0.4288(2) 0.48834(18) 0.12481(16) 0.0387(4) Uani 1 1 d . . . . .
F1 F 0.6431(2) 0.96879(19) 0.41401(15) 0.0365(4) Uani 1 1 d . . . . .
F2 F 0.3199(2) 0.9264(2) 0.02744(16) 0.0392(4) Uani 1 1 d . . . . .
F3 F 0.2817(2) 0.6223(2) -0.03231(16) 0.0434(4) Uani 1 1 d . . . . .
O1 O 0.9237(3) 0.4889(2) 0.7877(2) 0.0420(5) Uani 1 1 d . . . . .
N1 N 0.8226(3) 0.5117(3) 0.6016(3) 0.0456(7) Uani 1 1 d . . . . .
C12 C 0.4856(3) 0.9546(3) 0.2215(2) 0.0256(5) Uani 1 1 d . . . . .
C1 C 0.9668(3) 0.2306(3) 0.7456(3) 0.0274(6) Uani 1 1 d . . . . .
C7 C 0.9118(3) 0.3519(3) 0.7013(3) 0.0298(6) Uani 1 1 d . . . . .
C10 C 0.5427(3) 0.7266(3) 0.2735(2) 0.0247(5) Uani 1 1 d . . . . .
C13 C 0.3942(3) 0.8638(3) 0.1084(2) 0.0273(6) Uani 1 1 d . . . . .
C11 C 0.5562(3) 0.8818(3) 0.3019(2) 0.0267(5) Uani 1 1 d . . . . .
C15 C 0.4502(3) 0.6409(3) 0.1584(3) 0.0276(6) Uani 1 1 d . . . . .
C14 C 0.3747(3) 0.7081(3) 0.0767(3) 0.0293(6) Uani 1 1 d . . . . .
C2 C 1.0512(3) 0.2562(3) 0.8673(3) 0.0336(6) Uani 1 1 d . . . . .
H2 H 1.071527 0.354284 0.924605 0.040 Uiso 1 1 calc R U . . .
C6 C 0.9375(3) 0.0858(3) 0.6640(3) 0.0338(6) Uani 1 1 d . . . . .
H6 H 0.879236 0.066550 0.581336 0.041 Uiso 1 1 calc R U . . .
C8 C 0.8501(4) 0.3660(4) 0.5891(3) 0.0412(7) Uani 1 1 d . . . . .
H8 H 0.828419 0.288021 0.512497 0.049 Uiso 1 1 calc R U . . .
C3 C 1.1054(4) 0.1385(4) 0.9042(3) 0.0376(7) Uani 1 1 d . . . . .
H3 H 1.163207 0.156695 0.986977 0.045 Uiso 1 1 calc R U . . .
C5 C 0.9923(4) -0.0304(4) 0.7019(3) 0.0383(7) Uani 1 1 d . . . . .
H5 H 0.972267 -0.128743 0.645051 0.046 Uiso 1 1 calc R U . . .
C4 C 1.0767(4) -0.0041(4) 0.8228(3) 0.0371(7) Uani 1 1 d . . . . .
H4 H 1.114152 -0.084203 0.848917 0.045 Uiso 1 1 calc R U . . .
C9 C 0.8668(4) 0.5765(4) 0.7187(4) 0.0484(9) Uani 1 1 d . . . . .
H9 H 0.860325 0.678686 0.754815 0.058 Uiso 1 1 calc R U . . .

loop_
_atom_site_aniso_label
_atom_site_aniso_U_11
_atom_site_aniso_U_22
_atom_site_aniso_U_33
_atom_site_aniso_U_23
_atom_site_aniso_U_13
_atom_site_aniso_U_12
I1 0.03231(10) 0.02922(10) 0.03342(10) 0.01720(8) 0.00542(7) 0.01079(7)
I2 0.05178(13) 0.02352(10) 0.03779(11) 0.00836(8) 0.00463(9) 0.01597(9)
F4 0.0541(11) 0.0206(8) 0.0402(10) 0.0076(7) 0.0038(8) 0.0079(8)
F1 0.0474(10) 0.0289(9) 0.0274(8) 0.0039(7) -0.0079(7) 0.0062(8)
F2 0.0453(10) 0.0386(10) 0.0361(9) 0.0153(8) -0.0071(7) 0.0152(8)
F3 0.0514(11) 0.0371(10) 0.0310(9) 0.0018(8) -0.0106(8) 0.0022(8)
O1 0.0520(13) 0.0292(11) 0.0467(13) 0.0165(10) -0.0019(10) 0.0103(10)
N1 0.0423(15) 0.0515(18) 0.0559(18) 0.0318(15) 0.0070(13) 0.0196(13)
C12 0.0296(13) 0.0228(13) 0.0271(13) 0.0086(11) 0.0054(10) 0.0090(11)
C1 0.0225(12) 0.0311(15) 0.0314(14) 0.0142(12) 0.0023(10) 0.0061(11)
C7 0.0257(13) 0.0323(15) 0.0362(15) 0.0158(13) 0.0066(11) 0.0086(12)
C10 0.0285(13) 0.0264(14) 0.0232(12) 0.0114(11) 0.0045(10) 0.0098(11)
C13 0.0289(13) 0.0314(15) 0.0263(13) 0.0133(11) 0.0027(10) 0.0116(11)
C11 0.0292(13) 0.0283(14) 0.0230(12) 0.0073(11) 0.0012(10) 0.0080(11)
C15 0.0326(14) 0.0175(12) 0.0321(14) 0.0071(11) 0.0055(11) 0.0038(11)
C14 0.0295(14) 0.0284(14) 0.0262(14) 0.0054(11) -0.0015(10) 0.0026(11)
C2 0.0356(15) 0.0306(15) 0.0338(15) 0.0107(12) -0.0001(12) 0.0052(12)
C6 0.0341(15) 0.0362(16) 0.0300(14) 0.0110(13) -0.0054(11) 0.0078(13)
C8 0.0430(17) 0.047(2) 0.0430(18) 0.0225(16) 0.0038(14) 0.0212(15)
C3 0.0401(16) 0.0414(18) 0.0322(15) 0.0171(14) -0.0054(12) 0.0079(14)
C5 0.0422(17) 0.0349(17) 0.0372(16) 0.0096(14) 0.0000(13) 0.0104(14)
C4 0.0382(16) 0.0363(17) 0.0437(17) 0.0237(14) 0.0001(13) 0.0111(13)
C9 0.0497(19) 0.0349(18) 0.071(3) 0.0303(18) 0.0084(17) 0.0132(15)

loop_
_atom_type_symbol
_atom_type_description
_atom_type_scat_dispersion_real
_atom_type_scat_dispersion_imag
_atom_type_scat_source
C C 0.0033 0.0016 'International Tables Vol C Tables 4.2.6.8 and 6.1.1.4'
H H 0.0000 0.0000 'International Tables Vol C Tables 4.2.6.8 and 6.1.1.4'
F F 0.0171 0.0103 'International Tables Vol C Tables 4.2.6.8 and 6.1.1.4'
I I -0.4742 1.8119 'International Tables Vol C Tables 4.2.6.8 and 6.1.1.4'
N N 0.0061 0.0033 'International Tables Vol C Tables 4.2.6.8 and 6.1.1.4'
O O 0.0106 0.0060 'International Tables Vol C Tables 4.2.6.8 and 6.1.1.4'

loop_
_geom_angle_atom_site_label_1
_geom_angle_atom_site_label_2
_geom_angle_atom_site_label_3
_geom_angle
_geom_angle_site_symmetry_1
_geom_angle_site_symmetry_3
_geom_angle_publ_flag
C9 O1 C7 104.0(3) . . ?
C9 N1 C8 103.9(3) . . ?
C13 C12 I2 120.83(19) . . ?
C13 C12 C11 117.1(2) . . ?
C11 C12 I2 122.1(2) . . ?
C2 C1 C7 122.0(3) . . ?
C6 C1 C7 119.2(2) . . ?
C6 C1 C2 118.8(2) . . ?
O1 C7 C1 118.0(2) . . ?
C8 C7 O1 107.2(3) . . ?
C8 C7 C1 134.8(3) . . ?
C11 C10 I1 121.15(19) . . ?
C11 C10 C15 116.9(2) . . ?
C15 C10 I1 121.98(19) . . ?
F2 C13 C12 120.2(2) . . ?
F2 C13 C14 118.4(2) . . ?
C14 C13 C12 121.5(2) . . ?
F1 C11 C12 117.8(2) . . ?
F1 C11 C10 118.6(2) . . ?
C10 C11 C12 123.6(2) . . ?
F4 C15 C10 120.4(2) . . ?
F4 C15 C14 118.1(2) . . ?
C14 C15 C10 121.5(2) . . ?
F3 C14 C13 120.2(2) . . ?
F3 C14 C15 120.3(3) . . ?
C13 C14 C15 119.4(2) . . ?
C3 C2 C1 120.0(3) . . ?
C5 C6 C1 120.7(3) . . ?
C7 C8 N1 109.8(3) . . ?
C4 C3 C2 120.8(3) . . ?
C6 C5 C4 120.3(3) . . ?
C3 C4 C5 119.5(3) . . ?
N1 C9 O1 115.1(3) . . ?

loop_
_geom_bond_atom_site_label_1
_geom_bond_atom_site_label_2
_geom_bond_distance
_geom_bond_site_symmetry_2
_geom_bond_publ_flag
I1 C10 2.092(2) . ?
I2 C12 2.078(3) . ?
F4 C15 1.344(3) . ?
F1 C11 1.350(3) . ?
F2 C13 1.338(3) . ?
F3 C14 1.339(3) . ?
O1 C7 1.376(4) . ?
O1 C9 1.354(4) . ?
N1 C8 1.388(4) . ?
N1 C9 1.276(5) . ?
C12 C13 1.379(4) . ?
C12 C11 1.386(4) . ?
C1 C7 1.457(4) . ?
C1 C2 1.397(4) . ?
C1 C6 1.389(4) . ?
C7 C8 1.342(4) . ?
C10 C11 1.376(4) . ?
C10 C15 1.387(4) . ?
C13 C14 1.374(4) . ?
C15 C14 1.378(4) . ?
C2 C3 1.386(4) . ?
C6 C5 1.379(4) . ?
C3 C4 1.373(5) . ?
C5 C4 1.388(4) . ?
